data_4306727
loop_
_publ_author_name
'Matthew T. Olsen'
'Aaron K. Justice'
'Fr\'ed\'eric Gloaguen'
'Thomas B. Rauchfuss'
'Scott R. Wilson'

_publ_contact_author
; 
Scott R. Wilson 
University of Illinois 
School of Chemical Sciences, Box 59-1 
505 South Mathews Avenue 
Urbana, Illinois  61801 
USA 
;
_publ_contact_author_email srwilson@uiuc.edu
_publ_contact_author_fax '1  217 244 8068'
_publ_contact_author_phone '1  217 244 1708'
_publ_section_title
;
New Nitrosyl Derivatives of Diiron Dithiolates Related to the Active Site
of the [FeFe]-Hydrogenases
;
_journal_name_full 'Inorganic Chemistry'
_journal_page_first 11816
_journal_page_last 11824
_journal_paper_doi 10.1021/ic801542w
_journal_volume 47
_journal_year 2008
_chemical_formula_moiety 'C32 H28 Fe2 N O4 P2 S2, B F4'
_chemical_formula_sum 'C32 H28 B F4 Fe2 N O4 P2 S2'
_chemical_formula_weight 815.12
_chemical_name_systematic
; 
? 
;
_space_group_IT_number 14
_symmetry_cell_setting monoclinic
_symmetry_space_group_name_Hall '-P 2ybc'
_symmetry_space_group_name_H-M 'P 1 21/c 1'
_atom_sites_solution_hydrogens geom
_atom_sites_solution_primary direct
_atom_sites_solution_secondary difmap
_audit_update_record
; 
2007-11-16   text and data added, mto 
;
_cell_angle_alpha 90.00
_cell_angle_beta 97.814(6)
_cell_angle_gamma 90.00
_cell_formula_units_Z 4
_cell_length_a 10.094(4)
_cell_length_b 17.701(7)
_cell_length_c 19.493(8)
_cell_measurement_reflns_used 1024
_cell_measurement_temperature 193(2)
_cell_measurement_theta_max 26.23
_cell_measurement_theta_min 2.96
_cell_volume 3451(2)
_computing_cell_refinement 'SAINT V7.23A (Bruker, 2005)'
_computing_data_collection 'SMART V5.625 (Bruker, 2001)'
_computing_data_reduction
; 
SAINT V7.23A, XPREP V2005/2, SADABS V2007/4 (Bruker, 2005 & 2007) 
;
_computing_molecular_graphics 'SHELXTL V6.12 (Bruker, 2005)'
_computing_publication_material 'XCIF V6.12 (Bruker, 2005)'
_computing_structure_refinement 'SHELXTL V6.12 (Bruker, 2005)'
_computing_structure_solution 'SHELXTL V6.12 (Bruker, 2005)'
_diffrn_ambient_temperature 193(2)
_diffrn_measured_fraction_theta_full 0.999
_diffrn_measured_fraction_theta_max 0.999
_diffrn_measurement_device 'Siemens Platform/CCD'
_diffrn_measurement_method 'profile data from \w scans'
_diffrn_radiation_monochromator graphite
_diffrn_radiation_source 'normal-focus sealed tube'
_diffrn_radiation_type MoK\a
_diffrn_radiation_wavelength 0.71073
_diffrn_radiation_wavelength_id g55was
_diffrn_reflns_av_R_equivalents 0.0609
_diffrn_reflns_av_sigmaI/netI 0.0715
_diffrn_reflns_limit_h_max 12
_diffrn_reflns_limit_h_min -12
_diffrn_reflns_limit_k_max 21
_diffrn_reflns_limit_k_min -21
_diffrn_reflns_limit_l_max 23
_diffrn_reflns_limit_l_min -23
_diffrn_reflns_number 27087
_diffrn_reflns_theta_full 25.43
_diffrn_reflns_theta_max 25.43
_diffrn_reflns_theta_min 1.56
_diffrn_standards_decay_% 0.1
_diffrn_standards_interval_time 205
_diffrn_standards_number 360
_exptl_absorpt_coefficient_mu 1.114
_exptl_absorpt_correction_T_max 0.8350
_exptl_absorpt_correction_T_min 0.7077
_exptl_absorpt_correction_type integration
_exptl_absorpt_process_details 'SHELXTL/XPREP V2005/2 (Bruker, 2005)'
_exptl_crystal_colour red
_exptl_crystal_density_diffrn 1.569
_exptl_crystal_density_method 'not measured'
_exptl_crystal_description prism
_exptl_crystal_F_000 1656
_exptl_crystal_id g55was
_exptl_crystal_preparation
; 
The data crystal was mounted using oil (Parantone-N, Exxon) to a 
0.3 mm cryo-loop (Hampton Research) with the (0 1 1) scattering 
planes roughly normal to the spindle axis. 
;
_exptl_crystal_size_max 0.24
_exptl_crystal_size_mid 0.20
_exptl_crystal_size_min 0.18
_refine_diff_density_max 0.455
_refine_diff_density_min -0.253
_refine_diff_density_rms 0.054
_refine_ls_extinction_method none
_refine_ls_goodness_of_fit_ref 0.831
_refine_ls_hydrogen_treatment noref
_refine_ls_matrix_type full
_refine_ls_number_parameters 600
_refine_ls_number_reflns 6358
_refine_ls_number_restraints 800
_refine_ls_restrained_S_all 0.801
_refine_ls_R_factor_all 0.0491
_refine_ls_R_factor_gt 0.0278
_refine_ls_shift/su_max 0.036
_refine_ls_shift/su_mean 0.001
_refine_ls_structure_factor_coef Fsqd
_refine_ls_weighting_details 'calc w=1/[\s^2^(Fo^2^)+(0.0257P)^2^+0.0000P] where P=(Fo^2^+2Fc^2^)/3'
_refine_ls_weighting_scheme calc
_refine_ls_wR_factor_gt 0.0568
_refine_ls_wR_factor_ref 0.0586
_reflns_number_gt 4163
_reflns_number_total 6358
_reflns_threshold_expression >2sigma(I)
_cod_data_source_file ic801542w_si_002_2.cif
_cod_data_source_block g55wa
_cod_depositor_comments
;
The following automatic conversions were performed:
'_symmetry_cell_setting' value 'Monoclinic' changed to 'monoclinic'
according to '/home/saulius/struct/CIF-dictionaries/cif_core.dic'
dictionary named 'cif_core.dic' version 2.4.1 from 2010-06-29.

Automatic conversion script
Id: cif_fix_enum 1527 2010-12-29 10:47:43Z saulius 
;
_cod_original_sg_symbol_Hall '-P 2ybc '
_cod_original_sg_symbol_H-M 'P 21/c '
_cod_database_code 4306727

loop_
_symmetry_equiv_pos_as_xyz
'x, y, z'
'-x, y+1/2, -z+1/2'
'-x, -y, -z'
'x, -y-1/2, z-1/2'

loop_
_atom_site_label
_atom_site_type_symbol
_atom_site_fract_x
_atom_site_fract_y
_atom_site_fract_z
_atom_site_U_iso_or_equiv
_atom_site_adp_type
_atom_site_occupancy
_atom_site_symmetry_multiplicity
_atom_site_calc_flag
_atom_site_refinement_flags
_atom_site_disorder_assembly
_atom_site_disorder_group
C1 C 0.7331(3) 0.3976(2) -0.00227(18) 0.0381(10) Uani 0.941(5) 1 d PDU A 1
H1A H 0.6395 0.4155 -0.0055 0.046 Uiso 0.941(5) 1 calc PR A 1
H1B H 0.7915 0.4391 0.0180 0.046 Uiso 0.941(5) 1 calc PR A 1
C2 C 0.7643(3) 0.38250(17) -0.07483(14) 0.0396(9) Uani 0.941(5) 1 d PDU A 1
H2A H 0.7045 0.3418 -0.0956 0.048 Uiso 0.941(5) 1 calc PR A 1
H2B H 0.7435 0.4286 -0.1030 0.048 Uiso 0.941(5) 1 calc PR A 1
C3 C 0.9068(6) 0.3600(2) -0.07957(18) 0.0386(9) Uani 0.941(5) 1 d PDU A 1
H3A H 0.9651 0.4030 -0.0631 0.046 Uiso 0.941(5) 1 calc PR A 1
H3B H 0.9154 0.3523 -0.1291 0.046 Uiso 0.941(5) 1 calc PR A 1
C4 C 0.7114(2) 0.19330(13) -0.07709(13) 0.0344(6) Uani 1 1 d . . .
C5 C 0.6819(3) 0.16532(14) 0.05176(12) 0.0368(6) Uani 1 1 d . . .
C6 C 0.9052(2) 0.12543(14) 0.01696(12) 0.0338(6) Uani 1 1 d . . .
C7 C 0.8207(2) 0.18691(13) 0.20814(11) 0.0272(6) Uani 1 1 d . . .
C8 C 0.7024(2) 0.21266(14) 0.22926(11) 0.0346(6) Uani 1 1 d . . .
H8A H 0.6865 0.2654 0.2321 0.042 Uiso 1 1 calc R . .
C9 C 0.6081(3) 0.16188(16) 0.24620(13) 0.0417(7) Uani 1 1 d . . .
H9A H 0.5278 0.1799 0.2608 0.050 Uiso 1 1 calc R . .
C10 C 0.6300(3) 0.08540(16) 0.24200(13) 0.0473(7) Uani 1 1 d . . .
H10A H 0.5644 0.0509 0.2536 0.057 Uiso 1 1 calc R . .
C11 C 0.7459(3) 0.05853(15) 0.22114(14) 0.0467(7) Uani 1 1 d . . .
H11A H 0.7608 0.0057 0.2186 0.056 Uiso 1 1 calc R . .
C12 C 0.8411(2) 0.10929(13) 0.20387(13) 0.0370(6) Uani 1 1 d . . .
H12A H 0.9209 0.0909 0.1890 0.044 Uiso 1 1 calc R . .
C13 C 0.9465(2) 0.32879(12) 0.25029(11) 0.0250(5) Uani 1 1 d . . .
C14 C 0.8602(2) 0.38944(13) 0.23219(12) 0.0356(6) Uani 1 1 d . . .
H14A H 0.8054 0.3896 0.1885 0.043 Uiso 1 1 calc R . .
C15 C 0.8537(3) 0.44933(13) 0.27728(13) 0.0399(7) Uani 1 1 d . . .
H15A H 0.7950 0.4904 0.2644 0.048 Uiso 1 1 calc R . .
C16 C 0.9320(2) 0.44934(14) 0.34040(13) 0.0367(6) Uani 1 1 d . . .
H16A H 0.9264 0.4899 0.3718 0.044 Uiso 1 1 calc R . .
C17 C 1.0191(2) 0.39011(14) 0.35835(13) 0.0375(6) Uani 1 1 d . . .
H17A H 1.0748 0.3908 0.4018 0.045 Uiso 1 1 calc R . .
C18 C 1.0262(2) 0.33022(13) 0.31403(12) 0.0300(6) Uani 1 1 d . . .
H18A H 1.0860 0.2897 0.3272 0.036 Uiso 1 1 calc R . .
C19 C 1.0989(2) 0.19714(12) 0.22252(12) 0.0297(6) Uani 1 1 d . . .
H19A H 1.1053 0.1740 0.2668 0.036 Uiso 1 1 calc R . .
C20 C 1.1970(2) 0.19022(12) 0.18453(12) 0.0288(6) Uani 1 1 d . . .
H20A H 1.2726 0.1596 0.1997 0.035 Uiso 1 1 calc R . .
C21 C 1.3097(2) 0.31409(12) 0.12110(12) 0.0260(6) Uani 1 1 d . . .
C22 C 1.3318(2) 0.36529(13) 0.06953(13) 0.0341(6) Uani 1 1 d . . .
H22A H 1.2834 0.3606 0.0244 0.041 Uiso 1 1 calc R . .
C23 C 1.4246(2) 0.42325(13) 0.08398(14) 0.0381(7) Uani 1 1 d . . .
H23A H 1.4401 0.4577 0.0485 0.046 Uiso 1 1 calc R . .
C24 C 1.4940(2) 0.43079(14) 0.14940(15) 0.0428(7) Uani 1 1 d . . .
H24A H 1.5580 0.4701 0.1587 0.051 Uiso 1 1 calc R . .
C25 C 1.4714(3) 0.38201(14) 0.20126(15) 0.0468(7) Uani 1 1 d . . .
H25A H 1.5188 0.3880 0.2465 0.056 Uiso 1 1 calc R . .
C26 C 1.3792(2) 0.32380(13) 0.18756(13) 0.0376(6) Uani 1 1 d . . .
H26A H 1.3632 0.2904 0.2237 0.045 Uiso 1 1 calc R . .
C27 C 1.2535(2) 0.17392(12) 0.04512(12) 0.0269(6) Uani 1 1 d . . .
C28 C 1.2669(2) 0.09773(13) 0.06238(14) 0.0370(6) Uani 1 1 d . . .
H28A H 1.2398 0.0803 0.1044 0.044 Uiso 1 1 calc R . .
C29 C 1.3190(2) 0.04705(14) 0.01909(16) 0.0444(7) Uani 1 1 d . . .
H29A H 1.3275 -0.0048 0.0314 0.053 Uiso 1 1 calc R . .
C30 C 1.3582(2) 0.07166(15) -0.04132(16) 0.0453(8) Uani 1 1 d . . .
H30A H 1.3940 0.0367 -0.0709 0.054 Uiso 1 1 calc R . .
C31 C 1.3463(2) 0.14690(15) -0.05984(13) 0.0404(7) Uani 1 1 d . . .
H31A H 1.3745 0.1637 -0.1018 0.049 Uiso 1 1 calc R . .
C32 C 1.2929(2) 0.19790(13) -0.01681(12) 0.0321(6) Uani 1 1 d . . .
H32A H 1.2834 0.2495 -0.0299 0.039 Uiso 1 1 calc R . .
N1 N 1.02601(18) 0.38416(12) 0.09885(10) 0.0338(5) Uani 1 1 d . . .
O1 O 1.0504(2) 0.44738(10) 0.10910(12) 0.0684(7) Uani 1 1 d . . .
O2 O 0.65426(18) 0.18030(10) -0.13003(9) 0.0543(5) Uani 1 1 d . . .
O3 O 0.59891(18) 0.13709(11) 0.07623(9) 0.0551(5) Uani 1 1 d . . .
O4 O 0.96102(18) 0.06992(10) 0.02646(9) 0.0499(5) Uani 1 1 d . . .
P1 P 0.95214(6) 0.25121(3) 0.18924(3) 0.02468(15) Uani 1 1 d . . .
P2 P 1.18446(6) 0.24005(3) 0.10321(3) 0.02515(15) Uani 1 1 d . . .
S1 S 0.75397(6) 0.31702(3) 0.05716(3) 0.02928(15) Uani 1 1 d DU . .
S2 S 0.97172(6) 0.27564(3) -0.03215(3) 0.02817(15) Uani 1 1 d DU . .
Fe1 Fe 0.97590(3) 0.296043(18) 0.081990(16) 0.02409(9) Uani 1 1 d . A .
Fe2 Fe 0.80673(3) 0.209496(19) 0.006927(16) 0.02817(10) Uani 1 1 d . A .
B1 B 0.3338(8) 0.3691(4) -0.1371(5) 0.0407(16) Uani 0.420(4) 1 d PDU B 1
F1 F 0.3433(15) 0.4150(7) -0.1942(6) 0.0342(19) Uani 0.420(4) 1 d PDU B 1
F2 F 0.4324(7) 0.3888(5) -0.0836(5) 0.053(2) Uani 0.420(4) 1 d PDU B 1
F3 F 0.3518(6) 0.2941(3) -0.1569(3) 0.0556(17) Uani 0.420(4) 1 d PDU B 1
F4 F 0.2081(8) 0.3767(5) -0.1163(6) 0.0562(18) Uani 0.420(4) 1 d PDU B 1
B2 B 0.3298(10) 0.3733(5) -0.1293(6) 0.0431(18) Uani 0.320(5) 1 d PDU C 2
F5 F 0.3110(19) 0.4104(10) -0.1929(7) 0.037(2) Uani 0.320(5) 1 d PDU C 2
F6 F 0.3991(9) 0.4205(5) -0.0799(5) 0.048(2) Uani 0.320(5) 1 d PDU C 2
F7 F 0.4006(8) 0.3064(5) -0.1356(5) 0.056(2) Uani 0.320(5) 1 d PDU C 2
F8 F 0.2055(10) 0.3539(7) -0.1107(10) 0.042(2) Uani 0.320(5) 1 d PDU C 2
C33 C 0.715(4) 0.389(4) -0.010(3) 0.038(3) Uani 0.059(5) 1 d PDU A 2
H33A H 0.6440 0.3682 -0.0456 0.046 Uiso 0.059(5) 1 calc PR A 2
H33B H 0.6765 0.4331 0.0109 0.046 Uiso 0.059(5) 1 calc PR A 2
C34 C 0.829(4) 0.4151(15) -0.046(2) 0.039(3) Uani 0.059(5) 1 d PDU A 2
H34A H 0.7952 0.4546 -0.0802 0.046 Uiso 0.059(5) 1 calc PR A 2
H34B H 0.8969 0.4389 -0.0116 0.046 Uiso 0.059(5) 1 calc PR A 2
C35 C 0.897(9) 0.355(3) -0.084(2) 0.039(3) Uani 0.059(5) 1 d PDU A 2
H35A H 0.9682 0.3794 -0.1063 0.047 Uiso 0.059(5) 1 calc PR A 2
H35B H 0.8306 0.3343 -0.1213 0.047 Uiso 0.059(5) 1 calc PR A 2
B3 B 0.3255(15) 0.3840(8) -0.1247(8) 0.045(2) Uani 0.153(4) 1 d PDU D 3
F9 F 0.332(4) 0.4054(17) -0.1928(7) 0.036(3) Uani 0.153(4) 1 d PDU D 3
F10 F 0.4371(11) 0.3404(10) -0.1008(8) 0.048(2) Uani 0.153(4) 1 d PDU D 3
F11 F 0.2082(15) 0.3439(14) -0.121(2) 0.041(3) Uani 0.153(4) 1 d PDU D 3
F12 F 0.325(2) 0.4481(7) -0.0833(7) 0.060(3) Uani 0.153(4) 1 d PDU D 3
B4 B 0.3104(16) 0.3969(9) -0.1323(10) 0.042(2) Uani 0.108(4) 1 d PDU E 4
F13 F 0.320(4) 0.4112(18) -0.2017(12) 0.035(3) Uani 0.108(4) 1 d PDU E 4
F14 F 0.4384(16) 0.3953(17) -0.0951(18) 0.048(3) Uani 0.108(4) 1 d PDU E 4
F15 F 0.2465(19) 0.3280(9) -0.1264(12) 0.047(2) Uani 0.108(4) 1 d PDU E 4
F16 F 0.2365(19) 0.4538(9) -0.1061(10) 0.069(4) Uani 0.108(4) 1 d PDU E 4

loop_
_atom_site_aniso_label
_atom_site_aniso_U_11
_atom_site_aniso_U_22
_atom_site_aniso_U_33
_atom_site_aniso_U_23
_atom_site_aniso_U_13
_atom_site_aniso_U_12
C1 0.0374(17) 0.0376(19) 0.0379(19) 0.0061(16) -0.0001(14) 0.0110(14)
C2 0.0412(17) 0.0417(17) 0.0346(17) 0.0101(14) 0.0002(14) 0.0054(14)
C3 0.0434(19) 0.0418(17) 0.0313(16) 0.0130(13) 0.0069(14) 0.0070(15)
C4 0.0332(15) 0.0406(16) 0.0306(15) 0.0025(13) 0.0091(12) -0.0029(12)
C5 0.0357(16) 0.0464(17) 0.0254(15) -0.0037(13) -0.0060(13) -0.0094(13)
C6 0.0318(15) 0.0330(15) 0.0349(16) -0.0003(13) -0.0014(12) -0.0091(13)
C7 0.0300(14) 0.0328(15) 0.0182(13) 0.0018(11) 0.0017(11) 0.0005(11)
C8 0.0344(15) 0.0391(15) 0.0308(15) -0.0032(12) 0.0060(12) 0.0004(13)
C9 0.0305(15) 0.0553(19) 0.0416(17) 0.0027(14) 0.0127(13) -0.0022(14)
C10 0.0464(19) 0.053(2) 0.0428(18) 0.0088(15) 0.0079(14) -0.0185(15)
C11 0.055(2) 0.0320(16) 0.053(2) 0.0025(13) 0.0085(16) -0.0062(14)
C12 0.0378(16) 0.0344(16) 0.0404(17) -0.0002(13) 0.0109(13) 0.0019(13)
C13 0.0244(13) 0.0278(13) 0.0228(13) -0.0002(11) 0.0034(11) -0.0029(11)
C14 0.0391(16) 0.0389(16) 0.0269(15) -0.0034(12) -0.0032(12) 0.0066(12)
C15 0.0494(18) 0.0297(15) 0.0393(17) -0.0021(12) 0.0012(14) 0.0106(12)
C16 0.0400(16) 0.0354(15) 0.0350(16) -0.0121(12) 0.0064(13) -0.0040(13)
C17 0.0353(15) 0.0493(17) 0.0260(15) -0.0068(13) -0.0028(12) -0.0046(13)
C18 0.0270(14) 0.0348(14) 0.0279(14) 0.0017(12) 0.0027(11) 0.0035(11)
C19 0.0340(15) 0.0262(14) 0.0271(14) 0.0053(11) -0.0017(12) 0.0014(11)
C20 0.0231(13) 0.0271(14) 0.0357(15) 0.0034(11) 0.0020(11) 0.0044(11)
C21 0.0209(13) 0.0242(13) 0.0326(14) -0.0023(11) 0.0028(11) 0.0039(10)
C22 0.0300(15) 0.0333(15) 0.0396(16) -0.0033(13) 0.0069(12) -0.0017(12)
C23 0.0369(16) 0.0291(15) 0.0515(19) -0.0020(13) 0.0173(14) -0.0014(12)
C24 0.0279(15) 0.0329(16) 0.067(2) -0.0162(15) 0.0024(15) -0.0053(12)
C25 0.0435(17) 0.0361(16) 0.055(2) -0.0084(15) -0.0148(15) -0.0005(14)
C26 0.0372(15) 0.0348(15) 0.0383(16) 0.0022(12) -0.0031(13) 0.0028(12)
C27 0.0179(12) 0.0282(13) 0.0343(15) -0.0025(12) 0.0022(11) -0.0012(10)
C28 0.0282(14) 0.0316(15) 0.0513(18) -0.0005(14) 0.0056(13) -0.0047(12)
C29 0.0339(16) 0.0255(15) 0.072(2) -0.0074(15) 0.0003(16) 0.0009(12)
C30 0.0278(16) 0.0461(19) 0.060(2) -0.0245(16) 0.0001(14) 0.0071(13)
C31 0.0310(15) 0.0523(18) 0.0378(16) -0.0116(14) 0.0037(13) 0.0020(13)
C32 0.0268(14) 0.0322(14) 0.0367(15) -0.0022(12) 0.0020(12) 0.0017(11)
N1 0.0292(12) 0.0303(12) 0.0417(13) 0.0014(10) 0.0046(10) 0.0004(10)
O1 0.0626(14) 0.0271(11) 0.116(2) -0.0083(12) 0.0138(13) -0.0073(10)
O2 0.0510(12) 0.0759(14) 0.0325(11) -0.0064(10) -0.0063(10) -0.0082(10)
O3 0.0439(12) 0.0805(15) 0.0404(12) 0.0033(10) 0.0045(10) -0.0294(11)
O4 0.0508(13) 0.0352(11) 0.0611(14) 0.0058(10) -0.0022(10) 0.0042(9)
P1 0.0229(3) 0.0280(4) 0.0229(3) 0.0016(3) 0.0022(3) 0.0029(3)
P2 0.0209(3) 0.0257(3) 0.0286(4) 0.0032(3) 0.0023(3) 0.0012(3)
S1 0.0233(3) 0.0377(4) 0.0264(3) 0.0003(3) 0.0019(3) 0.0054(3)
S2 0.0270(3) 0.0332(4) 0.0248(3) 0.0037(3) 0.0053(3) 0.0034(3)
Fe1 0.02153(18) 0.02574(19) 0.02461(19) 0.00197(15) 0.00172(14) 0.00163(15)
Fe2 0.02661(19) 0.0322(2) 0.0251(2) 0.00017(16) 0.00126(15) -0.00204(16)
B1 0.032(3) 0.054(3) 0.036(3) 0.005(3) 0.005(3) -0.011(3)
F1 0.033(4) 0.041(3) 0.027(3) -0.001(2) 0.000(3) -0.018(3)
F2 0.044(3) 0.076(4) 0.035(3) 0.002(3) -0.008(2) -0.003(3)
F3 0.066(4) 0.045(3) 0.050(4) 0.014(2) -0.013(3) -0.008(3)
F4 0.044(2) 0.070(4) 0.058(3) 0.012(4) 0.020(2) -0.006(3)
B2 0.035(3) 0.059(4) 0.035(3) 0.006(3) 0.003(3) -0.011(3)
F5 0.037(5) 0.045(4) 0.027(3) 0.007(3) -0.002(3) -0.019(3)
F6 0.043(5) 0.065(5) 0.032(3) 0.001(4) -0.008(4) -0.005(4)
F7 0.050(5) 0.057(4) 0.061(5) 0.011(4) 0.010(4) 0.002(4)
F8 0.033(3) 0.046(5) 0.049(5) 0.019(4) 0.013(3) -0.004(3)
C33 0.039(6) 0.040(6) 0.035(6) 0.007(5) 0.000(5) 0.011(6)
C34 0.041(5) 0.039(5) 0.035(5) 0.009(4) 0.002(4) 0.008(4)
C35 0.042(6) 0.041(6) 0.033(6) 0.011(5) 0.004(5) 0.007(5)
B3 0.038(4) 0.059(4) 0.036(4) 0.005(4) 0.002(4) -0.010(3)
F9 0.033(5) 0.044(4) 0.030(4) 0.002(4) 0.003(4) -0.016(4)
F10 0.035(4) 0.067(5) 0.039(4) 0.007(4) -0.004(4) -0.005(4)
F11 0.031(4) 0.050(6) 0.045(6) 0.005(5) 0.016(5) -0.004(4)
F12 0.064(8) 0.074(6) 0.043(6) -0.019(5) 0.008(7) -0.008(6)
B4 0.036(4) 0.054(4) 0.036(4) 0.004(4) 0.005(4) -0.013(4)
F13 0.033(7) 0.042(5) 0.028(4) 0.000(5) -0.002(5) -0.016(5)
F14 0.040(4) 0.068(5) 0.032(5) 0.005(5) -0.005(4) -0.007(4)
F15 0.038(4) 0.059(4) 0.044(4) 0.012(4) 0.006(4) -0.014(4)
F16 0.055(9) 0.091(7) 0.064(9) -0.021(7) 0.018(8) 0.006(7)

loop_
_atom_type_symbol
_atom_type_description
_atom_type_scat_dispersion_real
_atom_type_scat_dispersion_imag
_atom_type_scat_source
C C 0.0033 0.0016 'International Tables Vol C Tables 4.2.6.8 and 6.1.1.4'
H H 0.0000 0.0000 'International Tables Vol C Tables 4.2.6.8 and 6.1.1.4'
B B 0.0013 0.0007 'International Tables Vol C Tables 4.2.6.8 and 6.1.1.4'
N N 0.0061 0.0033 'International Tables Vol C Tables 4.2.6.8 and 6.1.1.4'
O O 0.0106 0.0060 'International Tables Vol C Tables 4.2.6.8 and 6.1.1.4'
F F 0.0171 0.0103 'International Tables Vol C Tables 4.2.6.8 and 6.1.1.4'
P P 0.1023 0.0942 'International Tables Vol C Tables 4.2.6.8 and 6.1.1.4'
S S 0.1246 0.1234 'International Tables Vol C Tables 4.2.6.8 and 6.1.1.4'
Fe Fe 0.3463 0.8444 'International Tables Vol C Tables 4.2.6.8 and 6.1.1.4'

loop_
_exptl_crystal_face_index_h
_exptl_crystal_face_index_k
_exptl_crystal_face_index_l
_exptl_crystal_face_perp_dist
1.00 0.00 0.00 0.1000
-1.00 0.00 0.00 0.1000
0.00 1.00 1.00 0.1800
0.00 0.00 -1.00 0.0800
0.00 -1.00 1.00 0.1000

loop_
_geom_angle_atom_site_label_1
_geom_angle_atom_site_label_2
_geom_angle_atom_site_label_3
_geom_angle
_geom_angle_site_symmetry_1
_geom_angle_site_symmetry_3
_geom_angle_publ_flag
C2 C1 S1 115.6(3) . . ?
C2 C1 H1A 108.4 . . ?
S1 C1 H1A 108.4 . . ?
C2 C1 H1B 108.4 . . ?
S1 C1 H1B 108.4 . . ?
H1A C1 H1B 107.4 . . ?
C3 C2 C1 115.2(3) . . ?
C3 C2 H2A 108.5 . . ?
C1 C2 H2A 108.5 . . ?
C3 C2 H2B 108.5 . . ?
C1 C2 H2B 108.5 . . ?
H2A C2 H2B 107.5 . . ?
C2 C3 S2 117.7(3) . . ?
C2 C3 H3A 107.9 . . ?
S2 C3 H3A 107.9 . . ?
C2 C3 H3B 107.9 . . ?
S2 C3 H3B 107.9 . . ?
H3A C3 H3B 107.2 . . ?
O2 C4 Fe2 177.1(2) . . ?
O3 C5 Fe2 175.9(2) . . ?
O4 C6 Fe2 174.8(2) . . ?
C8 C7 C12 118.7(2) . . ?
C8 C7 P1 122.18(18) . . ?
C12 C7 P1 119.05(18) . . ?
C9 C8 C7 120.3(2) . . ?
C9 C8 H8A 119.9 . . ?
C7 C8 H8A 119.9 . . ?
C10 C9 C8 120.3(3) . . ?
C10 C9 H9A 119.8 . . ?
C8 C9 H9A 119.8 . . ?
C11 C10 C9 120.5(2) . . ?
C11 C10 H10A 119.7 . . ?
C9 C10 H10A 119.7 . . ?
C10 C11 C12 119.5(3) . . ?
C10 C11 H11A 120.2 . . ?
C12 C11 H11A 120.2 . . ?
C11 C12 C7 120.6(2) . . ?
C11 C12 H12A 119.7 . . ?
C7 C12 H12A 119.7 . . ?
C18 C13 C14 118.6(2) . . ?
C18 C13 P1 122.24(18) . . ?
C14 C13 P1 119.17(17) . . ?
C15 C14 C13 120.6(2) . . ?
C15 C14 H14A 119.7 . . ?
C13 C14 H14A 119.7 . . ?
C16 C15 C14 120.0(2) . . ?
C16 C15 H15A 120.0 . . ?
C14 C15 H15A 120.0 . . ?
C15 C16 C17 119.8(2) . . ?
C15 C16 H16A 120.1 . . ?
C17 C16 H16A 120.1 . . ?
C18 C17 C16 120.7(2) . . ?
C18 C17 H17A 119.6 . . ?
C16 C17 H17A 119.6 . . ?
C17 C18 C13 120.3(2) . . ?
C17 C18 H18A 119.9 . . ?
C13 C18 H18A 119.9 . . ?
C20 C19 P1 119.22(18) . . ?
C20 C19 H19A 120.4 . . ?
P1 C19 H19A 120.4 . . ?
C19 C20 P2 118.65(17) . . ?
C19 C20 H20A 120.7 . . ?
P2 C20 H20A 120.7 . . ?
C22 C21 C26 118.7(2) . . ?
C22 C21 P2 120.31(18) . . ?
C26 C21 P2 120.90(18) . . ?
C23 C22 C21 120.2(2) . . ?
C23 C22 H22A 119.9 . . ?
C21 C22 H22A 119.9 . . ?
C24 C23 C22 120.2(2) . . ?
C24 C23 H23A 119.9 . . ?
C22 C23 H23A 119.9 . . ?
C25 C24 C23 120.5(2) . . ?
C25 C24 H24A 119.7 . . ?
C23 C24 H24A 119.7 . . ?
C24 C25 C26 119.9(2) . . ?
C24 C25 H25A 120.0 . . ?
C26 C25 H25A 120.0 . . ?
C25 C26 C21 120.5(2) . . ?
C25 C26 H26A 119.7 . . ?
C21 C26 H26A 119.7 . . ?
C32 C27 C28 118.5(2) . . ?
C32 C27 P2 121.38(18) . . ?
C28 C27 P2 120.16(19) . . ?
C29 C28 C27 120.9(3) . . ?
C29 C28 H28A 119.6 . . ?
C27 C28 H28A 119.6 . . ?
C30 C29 C28 119.9(2) . . ?
C30 C29 H29A 120.0 . . ?
C28 C29 H29A 120.0 . . ?
C29 C30 C31 120.6(2) . . ?
C29 C30 H30A 119.7 . . ?
C31 C30 H30A 119.7 . . ?
C30 C31 C32 119.7(3) . . ?
C30 C31 H31A 120.1 . . ?
C32 C31 H31A 120.1 . . ?
C27 C32 C31 120.5(2) . . ?
C27 C32 H32A 119.8 . . ?
C31 C32 H32A 119.8 . . ?
O1 N1 Fe1 174.51(19) . . ?
C19 P1 C13 105.13(11) . . ?
C19 P1 C7 100.39(11) . . ?
C13 P1 C7 104.49(10) . . ?
C19 P1 Fe1 109.28(8) . . ?
C13 P1 Fe1 110.67(8) . . ?
C7 P1 Fe1 124.96(7) . . ?
C20 P2 C21 102.70(11) . . ?
C20 P2 C27 104.12(11) . . ?
C21 P2 C27 105.41(10) . . ?
C20 P2 Fe1 108.66(8) . . ?
C21 P2 Fe1 108.49(8) . . ?
C27 P2 Fe1 125.25(7) . . ?
C33 S1 Fe2 108(3) . . ?
C1 S1 Fe2 113.55(14) . . ?
C33 S1 Fe1 112.4(11) . . ?
C1 S1 Fe1 106.80(11) . . ?
Fe2 S1 Fe1 70.46(2) . . ?
C3 S2 Fe1 109.03(13) . . ?
C35 S2 Fe1 111.9(13) . . ?
C3 S2 Fe2 111.37(18) . . ?
C35 S2 Fe2 108(3) . . ?
Fe1 S2 Fe2 70.37(2) . . ?
N1 Fe1 S2 108.13(7) . . ?
N1 Fe1 S1 98.91(7) . . ?
S2 Fe1 S1 85.97(2) . . ?
N1 Fe1 P1 102.30(7) . . ?
S2 Fe1 P1 149.49(3) . . ?
S1 Fe1 P1 91.66(3) . . ?
N1 Fe1 P2 97.00(7) . . ?
S2 Fe1 P2 90.13(3) . . ?
S1 Fe1 P2 164.06(3) . . ?
P1 Fe1 P2 83.88(3) . . ?
N1 Fe1 Fe2 145.79(7) . . ?
S2 Fe1 Fe2 54.87(2) . . ?
S1 Fe1 Fe2 54.41(2) . . ?
P1 Fe1 Fe2 99.70(3) . . ?
P2 Fe1 Fe2 111.18(3) . . ?
C6 Fe2 C5 90.03(11) . . ?
C6 Fe2 C4 100.78(11) . . ?
C5 Fe2 C4 92.82(11) . . ?
C6 Fe2 S1 145.40(8) . . ?
C5 Fe2 S1 86.18(8) . . ?
C4 Fe2 S1 113.74(8) . . ?
C6 Fe2 S2 92.53(8) . . ?
C5 Fe2 S2 170.25(8) . . ?
C4 Fe2 S2 95.93(8) . . ?
S1 Fe2 S2 86.37(3) . . ?
C6 Fe2 Fe1 96.70(8) . . ?
C5 Fe2 Fe1 115.59(8) . . ?
C4 Fe2 Fe1 146.54(8) . . ?
S1 Fe2 Fe1 55.13(3) . . ?
S2 Fe2 Fe1 54.77(3) . . ?
F2 B1 F4 110.2(7) . . ?
F2 B1 F1 109.6(7) . . ?
F4 B1 F1 110.0(7) . . ?
F2 B1 F3 109.8(6) . . ?
F4 B1 F3 109.3(6) . . ?
F1 B1 F3 107.9(7) . . ?
F6 B2 F5 109.1(8) . . ?
F6 B2 F8 110.7(8) . . ?
F5 B2 F8 109.2(8) . . ?
F6 B2 F7 110.9(7) . . ?
F5 B2 F7 109.3(8) . . ?
F8 B2 F7 107.7(7) . . ?
C34 C33 S1 116.4(13) . . ?
C34 C33 H33A 108.2 . . ?
S1 C33 H33A 108.2 . . ?
C34 C33 H33B 108.2 . . ?
S1 C33 H33B 108.2 . . ?
H33A C33 H33B 107.3 . . ?
C35 C34 C33 115.9(17) . . ?
C35 C34 H34A 108.3 . . ?
C33 C34 H34A 108.3 . . ?
C35 C34 H34B 108.3 . . ?
C33 C34 H34B 108.3 . . ?
H34A C34 H34B 107.4 . . ?
C34 C35 S2 117.0(13) . . ?
C34 C35 H35A 108.0 . . ?
S2 C35 H35A 108.0 . . ?
C34 C35 H35B 108.0 . . ?
S2 C35 H35B 108.0 . . ?
H35A C35 H35B 107.3 . . ?
F11 B3 F9 109.9(10) . . ?
F11 B3 F10 110.8(10) . . ?
F9 B3 F10 109.3(10) . . ?
F11 B3 F12 108.4(9) . . ?
F9 B3 F12 109.5(10) . . ?
F10 B3 F12 108.8(9) . . ?
F15 B4 F16 109.0(9) . . ?
F15 B4 F13 109.5(10) . . ?
F16 B4 F13 109.7(10) . . ?
F15 B4 F14 110.3(10) . . ?
F16 B4 F14 109.1(10) . . ?
F13 B4 F14 109.2(10) . . ?

loop_
_geom_bond_atom_site_label_1
_geom_bond_atom_site_label_2
_geom_bond_distance
_geom_bond_site_symmetry_2
_geom_bond_publ_flag
C1 C2 1.514(4) . ?
C1 S1 1.832(2) . ?
C1 H1A 0.9900 . ?
C1 H1B 0.9900 . ?
C2 C3 1.507(5) . ?
C2 H2A 0.9900 . ?
C2 H2B 0.9900 . ?
C3 S2 1.830(2) . ?
C3 H3A 0.9900 . ?
C3 H3B 0.9900 . ?
C4 O2 1.135(3) . ?
C4 Fe2 1.806(3) . ?
C5 O3 1.135(3) . ?
C5 Fe2 1.806(3) . ?
C6 O4 1.135(3) . ?
C6 Fe2 1.785(3) . ?
C7 C8 1.391(3) . ?
C7 C12 1.394(3) . ?
C7 P1 1.823(2) . ?
C8 C9 1.382(3) . ?
C8 H8A 0.9500 . ?
C9 C10 1.376(3) . ?
C9 H9A 0.9500 . ?
C10 C11 1.374(4) . ?
C10 H10A 0.9500 . ?
C11 C12 1.391(3) . ?
C11 H11A 0.9500 . ?
C12 H12A 0.9500 . ?
C13 C18 1.385(3) . ?
C13 C14 1.398(3) . ?
C13 P1 1.823(2) . ?
C14 C15 1.384(3) . ?
C14 H14A 0.9500 . ?
C15 C16 1.369(3) . ?
C15 H15A 0.9500 . ?
C16 C17 1.383(3) . ?
C16 H16A 0.9500 . ?
C17 C18 1.376(3) . ?
C17 H17A 0.9500 . ?
C18 H18A 0.9500 . ?
C19 C20 1.320(3) . ?
C19 P1 1.808(2) . ?
C19 H19A 0.9500 . ?
C20 P2 1.804(2) . ?
C20 H20A 0.9500 . ?
C21 C22 1.394(3) . ?
C21 C26 1.397(3) . ?
C21 P2 1.822(2) . ?
C22 C23 1.392(3) . ?
C22 H22A 0.9500 . ?
C23 C24 1.375(3) . ?
C23 H23A 0.9500 . ?
C24 C25 1.372(3) . ?
C24 H24A 0.9500 . ?
C25 C26 1.390(3) . ?
C25 H25A 0.9500 . ?
C26 H26A 0.9500 . ?
C27 C32 1.388(3) . ?
C27 C28 1.392(3) . ?
C27 P2 1.831(2) . ?
C28 C29 1.384(3) . ?
C28 H28A 0.9500 . ?
C29 C30 1.364(4) . ?
C29 H29A 0.9500 . ?
C30 C31 1.381(3) . ?
C30 H30A 0.9500 . ?
C31 C32 1.390(3) . ?
C31 H31A 0.9500 . ?
C32 H32A 0.9500 . ?
N1 O1 1.157(2) . ?
N1 Fe1 1.659(2) . ?
P1 Fe1 2.2791(10) . ?
P2 Fe1 2.3128(10) . ?
S1 C33 1.829(9) . ?
S1 Fe2 2.2375(9) . ?
S1 Fe1 2.2574(11) . ?
S2 C35 1.830(9) . ?
S2 Fe1 2.2488(11) . ?
S2 Fe2 2.2516(9) . ?
Fe1 Fe2 2.5931(7) . ?
B1 F2 1.386(6) . ?
B1 F4 1.390(6) . ?
B1 F1 1.392(6) . ?
B1 F3 1.401(6) . ?
B2 F6 1.390(6) . ?
B2 F5 1.393(6) . ?
B2 F8 1.395(6) . ?
B2 F7 1.397(6) . ?
C33 C34 1.508(9) . ?
C33 H33A 0.9900 . ?
C33 H33B 0.9900 . ?
C34 C35 1.508(9) . ?
C34 H34A 0.9900 . ?
C34 H34B 0.9900 . ?
C35 H35A 0.9900 . ?
C35 H35B 0.9900 . ?
B3 F11 1.392(7) . ?
B3 F9 1.392(7) . ?
B3 F10 1.392(7) . ?
B3 F12 1.392(7) . ?
B4 F15 1.391(7) . ?
B4 F16 1.392(7) . ?
B4 F13 1.392(7) . ?
B4 F14 1.393(7) . ?
